data_2100086
loop_
_publ_author_name
'Richard E. Marsh'

_publ_section_title
;
 Space group <i>P</i>1: an update
;
_journal_issue 3
_journal_name_full 'Acta Crystallographica Section B'
_journal_page_first 359
_journal_page_last 359
_journal_paper_doi 10.1107/S0108768105009651
_journal_volume 61
_journal_year 2005
_chemical_formula_moiety 'C13 H24 O10, 0.5(H2 O)'
_chemical_formula_sum 'C13 H25 O10.5'
_space_group_crystal_system monoclinic
_symmetry_space_group_name_H-M 'C 1 2 1'
_audit_creation_method CRYM
_cell_angle_alpha 90
_cell_angle_beta 123.50
_cell_angle_gamma 90
_cell_formula_units_Z 4
_cell_length_a 21.7350
_cell_length_b 4.9300
_cell_length_c 17.3860
_cell_volume 1553.506
_cod_data_source_file bk0148.cif
_cod_data_source_block TIYYOP
_cod_depositor_comments
;
  Added moiety chemical formula and Z value from Marsh (2005) paper.
  The summary chemical formula is calculated from moiety formula using
  AdHocParser
  (svn://www.crystallography.net/cod-tools/trunk/Formulae/AdHocParser.yp,
  revision 1441.)

  Andrius Merkys
  2013-11-11
;
_cod_original_sg_symbol_H-M 'C 2'
_cod_original_formula_sum 'not given'
_cod_database_code 2100086

loop_
_atom_site_label
_atom_site_fract_x
_atom_site_fract_y
_atom_site_fract_z
_atom_site_type_symbol
C1 0.29322 -0.50327 0.30305 C
O1 0.33117 -0.74553 0.32055 O
C2 0.38565 -0.78555 0.41625 C
C3 0.25163 -0.43797 0.20015 C
O2 0.29920 -0.33190 0.17355 O
C4 0.19575 -0.21245 0.17385 C
O3 0.14975 -0.19230 0.07530 O
C5 0.14867 -0.25148 0.21270 C
O4 0.09775 -0.47270 0.16815 O
C6 0.20022 -0.30303 0.31610 C
O5 0.24310 -0.54180 0.33025 O
C7 0.16205 -0.34650 0.36580 C
O6 0.21332 -0.34482 0.46385 O
C8 0.35403 -0.50902 0.18270 C
C9 0.36485 -0.44680 0.10455 C
O7 0.29550 -0.47005 0.01735 O
C10 0.39873 -0.17018 0.11470 C
O8 0.41600 -0.13990 0.04635 O
C11 0.46875 -0.14085 0.21150 C
O9 0.52478 -0.31848 0.22190 O
C12 0.45195 -0.21020 0.28385 C
O10 0.42150 -0.48020 0.26870 O
C13 0.51950 -0.20695 0.38140 C
O21 0.00000 0.02540 0.00000 O
O22 0.00000 -0.15900 0.00000 O
